data_2211335
loop_
_publ_author_name
'Shi, Jun'

_publ_section_title
;(<i>E</i>)-4-Bromo-2-[(1,5-dimethyl-3-oxo-2-phenyl-2,3-dihydro-1<i>H</i>-pyrazol-4-ylimino)methyl]-6-methoxyphenyl
 4-methylbenzenesulfonate <i>N</i>,<i>N</i>-dimethylformamide solvate
;
_journal_coeditor_code CI2209
_journal_issue 12
_journal_name_full 'Acta Crystallographica Section E'
_journal_page_first o5429
_journal_page_last o5431
_journal_paper_doi 10.1107/S1600536806045855
_journal_volume 62
_journal_year 2006
_chemical_formula_iupac 'C26 H24 Br N3 O5 S, C3 H7 N O'
_chemical_formula_moiety 'C26 H24 Br N3 O5 S, C3 H7 N O'
_chemical_formula_sum 'C29 H31 Br N4 O6 S'
_chemical_formula_weight 643.55
_chemical_name_systematic
;
(E)-4-Bromo-2-[(1,5-dimethyl-3-oxo-2-phenyl-2,3-dihydro-1H-pyrazol-4-
ylimino)methyl]-6-methoxyphenyl 4-methylbenzenesulfonate
N,N'-dimethylformamide solvate
;
_space_group_IT_number 2
_symmetry_cell_setting triclinic
_symmetry_space_group_name_Hall '-P 1'
_symmetry_space_group_name_H-M 'P -1'
_atom_sites_solution_hydrogens geom
_atom_sites_solution_primary direct
_atom_sites_solution_secondary difmap
_audit_creation_method SHELXL-97
_cell_angle_alpha 109.269(2)
_cell_angle_beta 93.852(2)
_cell_angle_gamma 94.085(3)
_cell_formula_units_Z 2
_cell_length_a 7.4537(11)
_cell_length_b 13.5585(19)
_cell_length_c 15.509(2)
_cell_measurement_reflns_used 2399
_cell_measurement_temperature 294(2)
_cell_measurement_theta_max 24.86
_cell_measurement_theta_min 2.71
_cell_volume 1468.9(4)
_computing_cell_refinement 'SAINT (Bruker, 1999)'
_computing_data_collection 'SMART (Bruker, 1999)'
_computing_data_reduction SAINT
_computing_molecular_graphics 'SHELXTL (Sheldrick, 1997b)'
_computing_publication_material SHELXTL
_computing_structure_refinement 'SHELXL97 (Sheldrick, 1997a)'
_computing_structure_solution 'SHELXS97 (Sheldrick, 1997a)'
_diffrn_ambient_temperature 294(2)
_diffrn_measured_fraction_theta_full 0.992
_diffrn_measured_fraction_theta_max 0.992
_diffrn_measurement_device_type 'Bruker SMART APEX CCD area-detector'
_diffrn_measurement_method '\f and \w'
_diffrn_radiation_monochromator graphite
_diffrn_radiation_source 'fine-focus sealed tube'
_diffrn_radiation_type MoK\a
_diffrn_radiation_wavelength 0.71073
_diffrn_reflns_av_R_equivalents 0.0213
_diffrn_reflns_av_sigmaI/netI 0.0517
_diffrn_reflns_limit_h_max 8
_diffrn_reflns_limit_h_min -8
_diffrn_reflns_limit_k_max 15
_diffrn_reflns_limit_k_min -16
_diffrn_reflns_limit_l_max 18
_diffrn_reflns_limit_l_min -18
_diffrn_reflns_number 7501
_diffrn_reflns_theta_full 25.02
_diffrn_reflns_theta_max 25.02
_diffrn_reflns_theta_min 1.60
_diffrn_standards_number 0
_exptl_absorpt_coefficient_mu 1.519
_exptl_absorpt_correction_T_max 0.738
_exptl_absorpt_correction_T_min 0.621
_exptl_absorpt_correction_type multi-scan
_exptl_absorpt_process_details '(SADABS; Sheldrick, 1996)'
_exptl_crystal_colour yellow
_exptl_crystal_density_diffrn 1.455
_exptl_crystal_density_method 'not measured'
_exptl_crystal_description Block
_exptl_crystal_F_000 664
_exptl_crystal_size_max 0.28
_exptl_crystal_size_mid 0.26
_exptl_crystal_size_min 0.20
_refine_diff_density_max 0.395
_refine_diff_density_min -0.353
_refine_ls_extinction_method none
_refine_ls_goodness_of_fit_ref 1.031
_refine_ls_hydrogen_treatment constr
_refine_ls_matrix_type full
_refine_ls_number_parameters 411
_refine_ls_number_reflns 5130
_refine_ls_number_restraints 68
_refine_ls_restrained_S_all 1.038
_refine_ls_R_factor_all 0.0886
_refine_ls_R_factor_gt 0.0462
_refine_ls_shift/su_max 0.001
_refine_ls_shift/su_mean 0.000
_refine_ls_structure_factor_coef Fsqd
_refine_ls_weighting_details 'calc w=1/[\s^2^(Fo^2^)+(0.0624P)^2^+0.6477P] where P=(Fo^2^+2Fc^2^)/3'
_refine_ls_weighting_scheme calc
_refine_ls_wR_factor_gt 0.1081
_refine_ls_wR_factor_ref 0.1335
_reflns_number_gt 3305
_reflns_number_total 5130
_reflns_threshold_expression I>2\s(I)
_cod_data_source_file ci2209.cif
_cod_data_source_block I
_cod_depositor_comments
;
The following automatic conversions were performed:
'_symmetry_cell_setting' value 'Triclinic' changed to 'triclinic'
according to '/home/saulius/struct/CIF-dictionaries/cif_core.dic'
dictionary named 'cif_core.dic' version 2.4.1 from 2010-06-29.

Automatic conversion script
Id: cif_fix_enum 1527 2010-12-29 10:47:43Z saulius 

The following automatic conversions were performed:

'_symmetry_cell_setting' value 'Triclinic' changed to 'triclinic'
according to /home/saulius/struct/CIF-dictionaries/cif_core.dic
dictionary named 'cif_core.dic' version 2.4.1 from 2010-06-29.

Automatic conversion script
Id: cif_fix_values 1715 2011-07-08 13:25:40Z adriana 
;
_cod_database_code 2211335
_cod_database_fobs_code 2211335

loop_
_symmetry_equiv_pos_as_xyz
'x, y, z'
'-x, -y, -z'

loop_
_atom_site_type_symbol
_atom_site_label
_atom_site_fract_x
_atom_site_fract_y
_atom_site_fract_z
_atom_site_U_iso_or_equiv
_atom_site_adp_type
_atom_site_calc_flag
_atom_site_refinement_flags
_atom_site_occupancy
_atom_site_disorder_assembly
_atom_site_disorder_group
Br Br1 0.74154(9) -0.28816(4) 0.33054(3) 0.0799(2) Uani d . 1 . .
S S1 0.61814(14) 0.23963(8) 0.39850(7) 0.0466(3) Uani d . 1 . .
O O1 0.5858(4) 0.2512(2) 0.31062(18) 0.0630(8) Uani d . 1 . .
O O2 0.4783(4) 0.1881(2) 0.4304(2) 0.0653(8) Uani d . 1 . .
O O3 0.7953(3) 0.17723(18) 0.39655(15) 0.0407(6) Uani d . 1 . .
O O4 0.7751(4) 0.1087(2) 0.53730(16) 0.0569(8) Uani d . 1 . .
O O5 0.9134(4) 0.1822(2) 0.11131(17) 0.0522(7) Uani d . 1 . .
N N1 0.7364(4) -0.0277(2) 0.12849(18) 0.0365(7) Uani d . 1 . .
N N2 0.7220(4) -0.0023(2) -0.09333(18) 0.0385(7) Uani d . 1 . .
N N3 0.8253(4) 0.0925(2) -0.04314(19) 0.0396(7) Uani d . 1 . .
C C1 0.7115(6) 0.4492(3) 0.4552(3) 0.0636(12) Uani d . 1 . .
H H1 0.6787 0.4437 0.3947 0.076 Uiso calc R 1 . .
C C2 0.7691(6) 0.5466(3) 0.5196(3) 0.0658(13) Uani d . 1 . .
H H2 0.7744 0.6059 0.5019 0.079 Uiso calc R 1 . .
C C3 0.8178(6) 0.5570(3) 0.6077(3) 0.0574(11) Uani d . 1 . .
C C4 0.8814(7) 0.6642(4) 0.6777(4) 0.0851(16) Uani d . 1 . .
H H4A 1.0109 0.6748 0.6828 0.128 Uiso calc R 1 . .
H H4B 0.8419 0.6678 0.7362 0.128 Uiso calc R 1 . .
H H4C 0.8316 0.7176 0.6582 0.128 Uiso calc R 1 . .
C C5 0.8089(8) 0.4688(4) 0.6313(3) 0.0884(17) Uani d . 1 . .
H H5 0.8425 0.4749 0.6918 0.106 Uiso calc R 1 . .
C C6 0.7514(8) 0.3699(4) 0.5684(3) 0.0778(15) Uani d . 1 . .
H H6 0.7465 0.3108 0.5864 0.093 Uiso calc R 1 . .
C C7 0.7023(5) 0.3614(3) 0.4795(3) 0.0456(9) Uani d . 1 . .
C C8 0.7718(5) 0.0683(3) 0.3786(2) 0.0367(8) Uani d . 1 . .
C C9 0.7661(5) 0.0332(3) 0.4538(2) 0.0420(9) Uani d . 1 . .
C C10 0.7538(5) -0.0735(3) 0.4388(3) 0.0479(10) Uani d . 1 . .
H H10 0.7486 -0.0988 0.4876 0.057 Uiso calc R 1 . .
C C11 0.7493(5) -0.1421(3) 0.3491(3) 0.0459(9) Uani d . 1 . .
C C12 0.7539(5) -0.1082(3) 0.2754(2) 0.0414(9) Uani d . 1 . .
H H12 0.7497 -0.1567 0.2165 0.050 Uiso calc R 1 . .
C C13 0.7650(5) -0.0010(3) 0.2886(2) 0.0355(8) Uani d . 1 . .
C C14 0.7613(6) 0.0758(4) 0.6161(3) 0.0639(12) Uani d . 1 . .
H H14A 0.6472 0.0354 0.6100 0.096 Uiso calc R 1 . .
H H14B 0.7702 0.1365 0.6706 0.096 Uiso calc R 1 . .
H H14C 0.8575 0.0336 0.6202 0.096 Uiso calc R 1 . .
C C15 0.7774(5) 0.0373(3) 0.2107(2) 0.0356(8) Uani d . 1 . .
H H15 0.8144 0.1074 0.2206 0.043 Uiso calc R 1 . .
C C16 0.7561(5) 0.0053(3) 0.0530(2) 0.0330(8) Uani d . 1 . .
C C17 0.6937(5) -0.0568(3) -0.0358(2) 0.0353(8) Uani d . 1 . .
C C18 0.6092(5) -0.1659(3) -0.0703(3) 0.0480(10) Uani d . 1 . .
H H18A 0.5032 -0.1707 -0.1108 0.072 Uiso calc R 1 . .
H H18B 0.5760 -0.1867 -0.0196 0.072 Uiso calc R 1 . .
H H18C 0.6933 -0.2114 -0.1030 0.072 Uiso calc R 1 . .
C C19 0.7458(6) -0.0501(3) -0.1907(2) 0.0538(11) Uani d . 1 . .
H H19A 0.8545 -0.0847 -0.1971 0.081 Uiso calc R 1 . .
H H19B 0.7540 0.0034 -0.2186 0.081 Uiso calc R 1 . .
H H19C 0.6443 -0.1004 -0.2204 0.081 Uiso calc R 1 . .
C C20 0.8409(5) 0.1031(3) 0.0503(2) 0.0367(8) Uani d . 1 . .
C C21 0.8312(5) 0.1780(3) -0.0777(2) 0.0414(9) Uani d . 1 . .
C C22 0.9884(6) 0.2429(3) -0.0617(3) 0.0614(12) Uani d . 1 . .
H H22 1.0896 0.2301 -0.0300 0.074 Uiso calc R 1 . .
C C23 0.9954(7) 0.3271(4) -0.0927(4) 0.0826(16) Uani d . 1 . .
H H23 1.1011 0.3720 -0.0810 0.099 Uiso calc R 1 . .
C C24 0.8465(8) 0.3450(4) -0.1410(4) 0.0787(15) Uani d . 1 . .
H H24 0.8523 0.4017 -0.1622 0.094 Uiso calc R 1 . .
C C25 0.6916(7) 0.2802(4) -0.1577(3) 0.0676(13) Uani d . 1 . .
H H25 0.5921 0.2920 -0.1911 0.081 Uiso calc R 1 . .
C C26 0.6808(6) 0.1964(3) -0.1253(3) 0.0536(10) Uani d . 1 . .
H H26 0.5736 0.1530 -0.1354 0.064 Uiso calc R 1 . .
O O6 0.3860(17) 0.4121(10) 0.0310(9) 0.163(5) Uani d PDU 0.518(9) A 1
N N4 0.6002(8) 0.4308(4) 0.1408(4) 0.0993(18) Uani d PDU 0.518(9) A 1
C C27 0.5469(17) 0.4185(9) 0.0540(7) 0.094(4) Uani d PDU 0.518(9) A 1
H H27A 0.6311 0.4149 0.0117 0.112 Uiso calc PR 0.518(9) A 1
C C28 0.7827(13) 0.4231(9) 0.1770(9) 0.092(4) Uani d PDU 0.518(9) A 1
H H28A 0.8626 0.4144 0.1296 0.138 Uiso calc PR 0.518(9) A 1
H H28B 0.7821 0.3639 0.1979 0.138 Uiso calc PR 0.518(9) A 1
H H28C 0.8234 0.4861 0.2274 0.138 Uiso calc PR 0.518(9) A 1
C C29 0.4648(15) 0.4443(8) 0.2062(7) 0.080(3) Uani d PDU 0.518(9) A 1
H H29A 0.3494 0.4481 0.1766 0.120 Uiso calc PR 0.518(9) A 1
H H29B 0.4980 0.5079 0.2570 0.120 Uiso calc PR 0.518(9) A 1
H H29C 0.4578 0.3857 0.2280 0.120 Uiso calc PR 0.518(9) A 1
O O6' 0.300(2) 0.4324(11) 0.1399(11) 0.191(6) Uani d PDU 0.482(9) A 2
N N4' 0.6002(8) 0.4308(4) 0.1408(4) 0.0993(18) Uani d PDU 0.48 A 2
C C27' 0.4374(19) 0.434(3) 0.0998(19) 0.28(2) Uani d PDU 0.482(9) A 2
H H27B 0.4279 0.4369 0.0406 0.336 Uiso calc PR 0.482(9) A 2
C C28' 0.7858(19) 0.428(2) 0.1133(18) 0.207(11) Uani d PDU 0.482(9) A 2
H H28D 0.7853 0.4338 0.0531 0.310 Uiso calc PR 0.482(9) A 2
H H28E 0.8310 0.3637 0.1127 0.310 Uiso calc PR 0.482(9) A 2
H H28F 0.8619 0.4864 0.1562 0.310 Uiso calc PR 0.482(9) A 2
C C29' 0.601(4) 0.423(2) 0.2312(10) 0.222(12) Uani d PDU 0.482(9) A 2
H H29D 0.4804 0.4239 0.2492 0.332 Uiso calc PR 0.482(9) A 2
H H29E 0.6771 0.4807 0.2741 0.332 Uiso calc PR 0.482(9) A 2
H H29F 0.6470 0.3580 0.2306 0.332 Uiso calc PR 0.482(9) A 2

loop_
_atom_site_aniso_label
_atom_site_aniso_U_11
_atom_site_aniso_U_22
_atom_site_aniso_U_33
_atom_site_aniso_U_12
_atom_site_aniso_U_13
_atom_site_aniso_U_23
Br1 0.1309(5) 0.0466(3) 0.0686(4) 0.0113(3) 0.0037(3) 0.0284(2)
S1 0.0464(6) 0.0402(6) 0.0436(6) 0.0003(4) -0.0021(4) 0.0034(4)
O1 0.077(2) 0.0557(18) 0.0449(17) 0.0067(15) -0.0185(14) 0.0069(14)
O2 0.0479(18) 0.0564(18) 0.084(2) -0.0036(14) 0.0155(16) 0.0130(16)
O3 0.0449(15) 0.0371(14) 0.0354(13) -0.0030(11) 0.0020(11) 0.0080(11)
O4 0.081(2) 0.0575(18) 0.0267(14) -0.0003(15) 0.0020(13) 0.0095(13)
O5 0.0708(19) 0.0403(15) 0.0364(15) -0.0123(13) -0.0081(13) 0.0069(13)
N1 0.0399(18) 0.0386(17) 0.0293(16) 0.0030(13) 0.0004(13) 0.0099(14)
N2 0.0481(19) 0.0381(17) 0.0243(15) 0.0008(14) -0.0012(13) 0.0055(13)
N3 0.0489(19) 0.0386(17) 0.0297(16) -0.0003(14) -0.0027(13) 0.0117(14)
C1 0.087(4) 0.050(3) 0.046(2) 0.002(2) -0.007(2) 0.010(2)
C2 0.080(3) 0.035(2) 0.074(3) 0.000(2) 0.004(3) 0.008(2)
C3 0.056(3) 0.048(3) 0.056(3) 0.003(2) 0.006(2) 0.001(2)
C4 0.095(4) 0.048(3) 0.084(4) -0.001(3) 0.003(3) -0.013(3)
C5 0.146(5) 0.062(3) 0.038(3) -0.009(3) -0.020(3) 0.001(2)
C6 0.135(5) 0.047(3) 0.047(3) -0.002(3) -0.001(3) 0.014(2)
C7 0.045(2) 0.040(2) 0.041(2) 0.0010(18) 0.0033(18) 0.0010(18)
C8 0.037(2) 0.038(2) 0.034(2) 0.0003(16) -0.0001(15) 0.0113(16)
C9 0.044(2) 0.048(2) 0.030(2) 0.0006(18) 0.0014(16) 0.0095(17)
C10 0.055(3) 0.055(3) 0.040(2) 0.004(2) 0.0029(18) 0.025(2)
C11 0.052(3) 0.044(2) 0.043(2) 0.0049(18) -0.0001(18) 0.0172(19)
C12 0.051(2) 0.035(2) 0.034(2) 0.0035(17) -0.0008(17) 0.0087(17)
C13 0.034(2) 0.041(2) 0.0299(19) 0.0009(16) -0.0007(15) 0.0111(16)
C14 0.073(3) 0.088(3) 0.031(2) -0.001(3) 0.005(2) 0.021(2)
C15 0.043(2) 0.0334(19) 0.0293(19) 0.0038(16) 0.0011(16) 0.0095(16)
C16 0.036(2) 0.0333(19) 0.0273(18) 0.0041(15) 0.0013(15) 0.0075(15)
C17 0.037(2) 0.037(2) 0.0303(19) 0.0051(16) 0.0024(15) 0.0086(16)
C18 0.059(3) 0.038(2) 0.040(2) -0.0015(18) -0.0036(18) 0.0068(18)
C19 0.063(3) 0.058(3) 0.030(2) 0.001(2) 0.0024(18) 0.0035(19)
C20 0.043(2) 0.039(2) 0.0290(19) 0.0065(17) 0.0011(16) 0.0113(17)
C21 0.050(2) 0.047(2) 0.0308(19) 0.0057(19) 0.0043(17) 0.0171(17)
C22 0.048(3) 0.067(3) 0.080(3) 0.000(2) -0.001(2) 0.042(3)
C23 0.069(4) 0.080(4) 0.117(4) -0.008(3) 0.007(3) 0.062(3)
C24 0.103(4) 0.069(3) 0.087(4) 0.008(3) 0.018(3) 0.055(3)
C25 0.077(3) 0.070(3) 0.065(3) 0.013(3) -0.006(2) 0.038(3)
C26 0.056(3) 0.061(3) 0.045(2) 0.003(2) -0.003(2) 0.022(2)
O6 0.189(8) 0.145(8) 0.158(8) 0.002(6) -0.038(7) 0.068(6)
N4 0.122(4) 0.070(3) 0.105(4) 0.000(3) 0.009(3) 0.029(3)
C27 0.106(8) 0.097(7) 0.080(7) 0.004(6) -0.015(6) 0.038(6)
C28 0.075(6) 0.089(7) 0.102(7) 0.015(5) -0.005(6) 0.020(6)
C29 0.084(7) 0.077(6) 0.082(6) 0.008(5) 0.015(5) 0.030(5)
O6' 0.192(10) 0.162(9) 0.219(10) 0.029(7) 0.019(8) 0.060(7)
N4' 0.122(4) 0.070(3) 0.105(4) 0.000(3) 0.009(3) 0.029(3)
C27' 0.28(2) 0.27(2) 0.29(2) 0.035(10) 0.018(10) 0.096(12)
C28' 0.215(14) 0.199(14) 0.206(14) 0.005(9) 0.040(9) 0.067(10)
C29' 0.239(15) 0.222(14) 0.212(14) 0.003(9) 0.022(10) 0.088(10)

loop_
_atom_type_symbol
_atom_type_description
_atom_type_scat_dispersion_real
_atom_type_scat_dispersion_imag
_atom_type_scat_source
C C 0.0033 0.0016 'International Tables Vol C Tables 4.2.6.8 and 6.1.1.4'
H H 0.0000 0.0000 'International Tables Vol C Tables 4.2.6.8 and 6.1.1.4'
N N 0.0061 0.0033 'International Tables Vol C Tables 4.2.6.8 and 6.1.1.4'
O O 0.0106 0.0060 'International Tables Vol C Tables 4.2.6.8 and 6.1.1.4'
S S 0.1246 0.1234 'International Tables Vol C Tables 4.2.6.8 and 6.1.1.4'
Br Br -0.2901 2.4595 'International Tables Vol C Tables 4.2.6.8 and 6.1.1.4'

loop_
_geom_angle_atom_site_label_1
_geom_angle_atom_site_label_2
_geom_angle_atom_site_label_3
_geom_angle
O2 S1 O1 118.22(19)
O2 S1 O3 108.14(16)
O1 S1 O3 107.59(16)
O2 S1 C7 112.34(18)
O1 S1 C7 109.28(19)
O3 S1 C7 99.49(16)
C8 O3 S1 118.6(2)
C9 O4 C14 117.8(3)
C15 N1 C16 120.4(3)
C17 N2 N3 107.9(3)
C17 N2 C19 124.4(3)
N3 N2 C19 118.4(3)
N2 N3 C20 109.3(3)
N2 N3 C21 119.8(3)
C20 N3 C21 124.8(3)
C7 C1 C2 120.6(4)
C7 C1 H1 119.7
C2 C1 H1 119.7
C3 C2 C1 121.0(4)
C3 C2 H2 119.5
C1 C2 H2 119.5
C2 C3 C5 117.9(4)
C2 C3 C4 120.5(4)
C5 C3 C4 121.5(5)
C3 C4 H4A 109.5
C3 C4 H4B 109.5
H4A C4 H4B 109.5
C3 C4 H4C 109.5
H4A C4 H4C 109.5
H4B C4 H4C 109.5
C3 C5 C6 122.5(5)
C3 C5 H5 118.7
C6 C5 H5 118.7
C7 C6 C5 118.5(4)
C7 C6 H6 120.8
C5 C6 H6 120.8
C1 C7 C6 119.4(4)
C1 C7 S1 120.1(3)
C6 C7 S1 120.4(3)
C13 C8 C9 122.2(3)
C13 C8 O3 120.1(3)
C9 C8 O3 117.6(3)
O4 C9 C10 124.8(3)
O4 C9 C8 116.1(3)
C10 C9 C8 119.1(3)
C9 C10 C11 118.5(3)
C9 C10 H10 120.8
C11 C10 H10 120.8
C12 C11 C10 122.7(4)
C12 C11 Br1 119.6(3)
C10 C11 Br1 117.7(3)
C11 C12 C13 120.0(3)
C11 C12 H12 120.0
C13 C12 H12 120.0
C12 C13 C8 117.7(3)
C12 C13 C15 120.9(3)
C8 C13 C15 121.4(3)
O4 C14 H14A 109.5
O4 C14 H14B 109.5
H14A C14 H14B 109.5
O4 C14 H14C 109.5
H14A C14 H14C 109.5
H14B C14 H14C 109.5
N1 C15 C13 119.1(3)
N1 C15 H15 120.4
C13 C15 H15 120.4
C17 C16 N1 122.8(3)
C17 C16 C20 108.2(3)
N1 C16 C20 129.0(3)
N2 C17 C16 109.5(3)
N2 C17 C18 121.1(3)
C16 C17 C18 129.4(3)
C17 C18 H18A 109.5
C17 C18 H18B 109.5
H18A C18 H18B 109.5
C17 C18 H18C 109.5
H18A C18 H18C 109.5
H18B C18 H18C 109.5
N2 C19 H19A 109.5
N2 C19 H19B 109.5
H19A C19 H19B 109.5
N2 C19 H19C 109.5
H19A C19 H19C 109.5
H19B C19 H19C 109.5
O5 C20 N3 123.6(3)
O5 C20 C16 131.9(3)
N3 C20 C16 104.5(3)
C22 C21 C26 120.3(4)
C22 C21 N3 118.7(3)
C26 C21 N3 120.9(3)
C21 C22 C23 119.6(4)
C21 C22 H22 120.2
C23 C22 H22 120.2
C22 C23 C24 120.3(5)
C22 C23 H23 119.9
C24 C23 H23 119.9
C25 C24 C23 120.2(4)
C25 C24 H24 119.9
C23 C24 H24 119.9
C24 C25 C26 120.4(4)
C24 C25 H25 119.8
C26 C25 H25 119.8
C21 C26 C25 119.3(4)
C21 C26 H26 120.4
C25 C26 H26 120.4
C27 N4 C29 118.6(9)
C27 N4 C28 126.0(9)
C29 N4 C28 115.1(8)
O6 C27 N4 118.8(11)
O6 C27 H27A 120.6
N4 C27 H27A 120.6
N4 C28 H28A 109.5
N4 C28 H28B 109.5
H28A C28 H28B 109.5
N4 C28 H28C 109.5
H28A C28 H28C 109.5
H28B C28 H28C 109.5
N4 C29 H29A 109.5
N4 C29 H29B 109.5
H29A C29 H29B 109.5
N4 C29 H29C 109.5
H29A C29 H29C 109.5
H29B C29 H29C 109.5
O6' C27' H27B 119.7
H28D C28' H28E 109.5
H28D C28' H28F 109.5
H28E C28' H28F 109.5
H29D C29' H29E 109.5
H29D C29' H29F 109.5
H29E C29' H29F 109.5

loop_
_geom_bond_atom_site_label_1
_geom_bond_atom_site_label_2
_geom_bond_distance
Br1 C11 1.902(4)
S1 O2 1.418(3)
S1 O1 1.429(3)
S1 O3 1.615(3)
S1 C7 1.753(4)
O3 C8 1.406(4)
O4 C9 1.354(4)
O4 C14 1.440(5)
O5 C20 1.231(4)
N1 C15 1.290(4)
N1 C16 1.397(4)
N2 C17 1.351(4)
N2 N3 1.403(4)
N2 C19 1.463(4)
N3 C20 1.404(4)
N3 C21 1.428(4)
C1 C7 1.361(6)
C1 C2 1.385(6)
C1 H1 0.93
C2 C3 1.348(6)
C2 H2 0.93
C3 C5 1.360(7)
C3 C4 1.518(6)
C4 H4A 0.96
C4 H4B 0.96
C4 H4C 0.96
C5 C6 1.390(6)
C5 H5 0.93
C6 C7 1.368(6)
C6 H6 0.93
C8 C13 1.396(5)
C8 C9 1.400(5)
C9 C10 1.382(5)
C10 C11 1.392(5)
C10 H10 0.93
C11 C12 1.366(5)
C12 C13 1.394(5)
C12 H12 0.93
C13 C15 1.470(5)
C14 H14A 0.96
C14 H14B 0.96
C14 H14C 0.96
C15 H15 0.93
C16 C17 1.383(5)
C16 C20 1.442(5)
C17 C18 1.474(5)
C18 H18A 0.96
C18 H18B 0.96
C18 H18C 0.96
C19 H19A 0.96
C19 H19B 0.96
C19 H19C 0.96
C21 C22 1.370(5)
C21 C26 1.384(5)
C22 C23 1.376(6)
C22 H22 0.93
C23 C24 1.378(7)
C23 H23 0.93
C24 C25 1.355(7)
C24 H24 0.93
C25 C26 1.385(6)
C25 H25 0.93
C26 H26 0.93
O6 C27 1.217(9)
N4 C27 1.331(8)
N4 C29 1.456(8)
N4 C28 1.460(8)
C27 H27A 0.93
C28 H28A 0.96
C28 H28B 0.96
C28 H28C 0.96
C29 H29A 0.96
C29 H29B 0.96
C29 H29C 0.96
O6' C27' 1.237(10)
C27' H27B 0.93
C28' H28D 0.96
C28' H28E 0.96
C28' H28F 0.96
C29' H29D 0.96
C29' H29E 0.96
C29' H29F 0.96

loop_
_geom_hbond_atom_site_label_D
_geom_hbond_atom_site_label_H
_geom_hbond_atom_site_label_A
_geom_hbond_site_symmetry_A
_geom_hbond_distance_DH
_geom_hbond_distance_HA
_geom_hbond_distance_DA
_geom_hbond_angle_DHA
_geom_hbond_publ_flag
C1 H1 O1 . 0.93 2.52 2.915(5) 106 yes
C15 H15 O5 . 0.93 2.38 3.031(5) 127 yes
C23 H23 O6 1_655 0.93 2.56 3.286(13) 136 yes
C19 H19C O1 2_655 0.96 2.52 3.475(5) 171 yes

loop_
_geom_torsion_atom_site_label_1
_geom_torsion_atom_site_label_2
_geom_torsion_atom_site_label_3
_geom_torsion_atom_site_label_4
_geom_torsion
O2 S1 O3 C8 31.5(3)
O1 S1 O3 C8 -97.2(3)
C7 S1 O3 C8 148.9(2)
C17 N2 N3 C20 -7.9(4)
C19 N2 N3 C20 -156.1(3)
C17 N2 N3 C21 -161.6(3)
C19 N2 N3 C21 50.2(4)
C7 C1 C2 C3 0.1(7)
C1 C2 C3 C5 0.1(7)
C1 C2 C3 C4 179.8(4)
C2 C3 C5 C6 -0.2(8)
C4 C3 C5 C6 -179.9(5)
C3 C5 C6 C7 0.1(9)
C2 C1 C7 C6 -0.3(7)
C2 C1 C7 S1 176.7(3)
C5 C6 C7 C1 0.2(7)
C5 C6 C7 S1 -176.8(4)
O2 S1 C7 C1 -127.4(4)
O1 S1 C7 C1 5.9(4)
O3 S1 C7 C1 118.4(4)
O2 S1 C7 C6 49.6(4)
O1 S1 C7 C6 -177.2(4)
O3 S1 C7 C6 -64.6(4)
S1 O3 C8 C13 91.3(3)
S1 O3 C8 C9 -92.2(3)
C14 O4 C9 C10 -3.4(5)
C14 O4 C9 C8 177.2(3)
C13 C8 C9 O4 179.6(3)
O3 C8 C9 O4 3.2(5)
C13 C8 C9 C10 0.2(5)
O3 C8 C9 C10 -176.2(3)
O4 C9 C10 C11 -178.7(3)
C8 C9 C10 C11 0.6(5)
C9 C10 C11 C12 -0.9(6)
C9 C10 C11 Br1 177.7(3)
C10 C11 C12 C13 0.5(6)
Br1 C11 C12 C13 -178.1(3)
C11 C12 C13 C8 0.3(5)
C11 C12 C13 C15 177.6(3)
C9 C8 C13 C12 -0.6(5)
O3 C8 C13 C12 175.7(3)
C9 C8 C13 C15 -177.9(3)
O3 C8 C13 C15 -1.5(5)
C16 N1 C15 C13 -176.6(3)
C12 C13 C15 N1 16.0(5)
C8 C13 C15 N1 -166.9(3)
C15 N1 C16 C17 -171.8(3)
C15 N1 C16 C20 9.0(5)
N3 N2 C17 C16 7.5(4)
C19 N2 C17 C16 153.2(3)
N3 N2 C17 C18 -172.1(3)
C19 N2 C17 C18 -26.3(5)
N1 C16 C17 N2 176.4(3)
C20 C16 C17 N2 -4.2(4)
N1 C16 C17 C18 -4.1(6)
C20 C16 C17 C18 175.3(4)
N2 N3 C20 O5 -174.6(3)
C21 N3 C20 O5 -22.6(6)
N2 N3 C20 C16 5.2(4)
C21 N3 C20 C16 157.2(3)
C17 C16 C20 O5 179.1(4)
N1 C16 C20 O5 -1.6(6)
C17 C16 C20 N3 -0.7(4)
N1 C16 C20 N3 178.6(3)
N2 N3 C21 C22 -145.5(4)
C20 N3 C21 C22 65.1(5)
N2 N3 C21 C26 35.4(5)
C20 N3 C21 C26 -113.9(4)
C26 C21 C22 C23 0.5(7)
N3 C21 C22 C23 -178.6(4)
C21 C22 C23 C24 -1.2(8)
C22 C23 C24 C25 0.4(8)
C23 C24 C25 C26 1.0(8)
C22 C21 C26 C25 0.9(6)
N3 C21 C26 C25 180.0(4)
C24 C25 C26 C21 -1.6(7)
C29 N4 C27 O6 -4.7(15)
C28 N4 C27 O6 169.6(11)
